data_1542909
loop_
_publ_author_name
'Igarashi, Yasuhiro'
'Asano, Daisuke'
'Sawamura, Masashi'
'In, Yasuko'
'Ishida, Toshimasa'
'Imoto, Masaya'

_publ_section_title
;
 Ulbactins F and G, Polycyclic Thiazoline Derivatives with Tumor Cell
 Migration Inhibitory Activity from Brevibacillus sp.
;
_journal_issue 7
_journal_name_full 'Organic letters'
_journal_page_first 1658
_journal_page_last 1661
_journal_paper_doi 10.1021/acs.orglett.6b00531
_journal_volume 18
_journal_year 2016
_chemical_formula_sum 'C17 H19 N3 O2 S3'
_chemical_formula_weight 393.53
_chemical_name_systematic
;
 ?
;
_space_group_IT_number 19
_symmetry_cell_setting orthorhombic
_symmetry_space_group_name_Hall 'P 2ac 2ab'
_symmetry_space_group_name_H-M 'P 21 21 21'
_atom_sites_solution_hydrogens geom
_atom_sites_solution_primary direct
_atom_sites_solution_secondary difmap
_audit_creation_method SHELXL-97
_cell_angle_alpha 90.00
_cell_angle_beta 90.00
_cell_angle_gamma 90.00
_cell_formula_units_Z 4
_cell_length_a 6.0880(7)
_cell_length_b 12.5452(13)
_cell_length_c 23.207(2)
_cell_measurement_reflns_used 5502
_cell_measurement_temperature 200(2)
_cell_measurement_theta_max 28.62
_cell_measurement_theta_min 2.39
_cell_volume 1772.4(3)
_computing_cell_refinement SMART
_computing_data_collection 'SMART (Bruker, 1998)'
_computing_data_reduction 'SAINT-Plus (Bruker, 1998)'
_computing_structure_refinement 'SHELXL-97 (Sheldrick, 2008)'
_computing_structure_solution SIR97
_diffrn_ambient_temperature 200(2)
_diffrn_detector_area_resol_mean 8.366
_diffrn_measured_fraction_theta_full 0.974
_diffrn_measured_fraction_theta_max 0.974
_diffrn_measurement_device_type 'Bruker AXS SMART APEX CCD'
_diffrn_measurement_method 'phi and omega scans'
_diffrn_radiation_monochromator graphite
_diffrn_radiation_source 'fine-focus sealed tube'
_diffrn_radiation_type MoK\a
_diffrn_radiation_wavelength 0.71069
_diffrn_reflns_av_R_equivalents 0.1067
_diffrn_reflns_av_sigmaI/netI 0.1043
_diffrn_reflns_limit_h_max 8
_diffrn_reflns_limit_h_min -8
_diffrn_reflns_limit_k_max 16
_diffrn_reflns_limit_k_min -16
_diffrn_reflns_limit_l_max 30
_diffrn_reflns_limit_l_min -30
_diffrn_reflns_number 16145
_diffrn_reflns_theta_full 28.80
_diffrn_reflns_theta_max 28.80
_diffrn_reflns_theta_min 1.75
_diffrn_standards_decay_% 0
_diffrn_standards_number 154
_exptl_absorpt_coefficient_mu 0.435
_exptl_absorpt_correction_T_max 0.9786
_exptl_absorpt_correction_T_min 0.8806
_exptl_absorpt_correction_type multi-scan
_exptl_absorpt_process_details '(SADABS; Sheldrick, 1996)'
_exptl_crystal_colour colourless
_exptl_crystal_density_diffrn 1.475
_exptl_crystal_density_method 'not measured'
_exptl_crystal_description needle
_exptl_crystal_F_000 824
_exptl_crystal_size_max 0.30
_exptl_crystal_size_mid 0.20
_exptl_crystal_size_min 0.05
_refine_diff_density_max 0.627
_refine_diff_density_min -0.454
_refine_diff_density_rms 0.112
_refine_ls_abs_structure_details 'Flack H D (1983), Acta Cryst. A39, 876-881'
_refine_ls_abs_structure_Flack 0.12(18)
_refine_ls_extinction_method none
_refine_ls_goodness_of_fit_ref 1.210
_refine_ls_hydrogen_treatment mixed
_refine_ls_matrix_type full
_refine_ls_number_parameters 226
_refine_ls_number_reflns 4410
_refine_ls_number_restraints 0
_refine_ls_restrained_S_all 1.210
_refine_ls_R_factor_all 0.1200
_refine_ls_R_factor_gt 0.0998
_refine_ls_shift/su_max 0.001
_refine_ls_shift/su_mean 0.000
_refine_ls_structure_factor_coef Fsqd
_refine_ls_weighting_details 'calc w=1/[\s^2^(Fo^2^)+(0.0774P)^2^+1.1602P] where P=(Fo^2^+2Fc^2^)/3'
_refine_ls_weighting_scheme calc
_refine_ls_wR_factor_gt 0.2021
_refine_ls_wR_factor_ref 0.2117
_reflns_number_gt 3716
_reflns_number_total 4410
_reflns_threshold_expression >2\s(I)
_cod_data_source_file ol6b00531_si_002.cif
_cod_data_source_block ulbactnG
_cod_depositor_comments 'Adding full bibliography for 1542909--1542910.cif.'
_cod_original_cell_volume 1772.5(3)
_cod_original_sg_symbol_H-M P212121
_cod_database_code 1542909

loop_
_symmetry_equiv_pos_as_xyz
'x, y, z'
'-x+1/2, -y, z+1/2'
'x+1/2, -y+1/2, -z'
'-x, y+1/2, -z+1/2'

loop_
_atom_site_label
_atom_site_type_symbol
_atom_site_fract_x
_atom_site_fract_y
_atom_site_fract_z
_atom_site_U_iso_or_equiv
_atom_site_adp_type
_atom_site_occupancy
_atom_site_symmetry_multiplicity
_atom_site_calc_flag
_atom_site_refinement_flags
C1 C -0.1378(10) -0.2491(4) 0.6987(2) 0.0224(11) Uani 1 1 d .
C2 C 0.0448(11) -0.3148(4) 0.7013(2) 0.0270(13) Uani 1 1 d .
C3 C 0.0410(12) -0.4034(5) 0.7381(3) 0.0343(15) Uani 1 1 d .
H3 H 0.1626 -0.4480 0.7406 0.041 Uiso 1 1 calc R
C4 C -0.1411(13) -0.4237(5) 0.7700(3) 0.0386(16) Uani 1 1 d .
H4 H -0.1429 -0.4829 0.7941 0.046 Uiso 1 1 calc R
C5 C -0.3183(12) -0.3605(5) 0.7677(3) 0.0378(16) Uani 1 1 d .
H5 H -0.4413 -0.3767 0.7898 0.045 Uiso 1 1 calc R
C6 C -0.3192(11) -0.2719(5) 0.7329(3) 0.0294(13) Uani 1 1 d .
H6 H -0.4412 -0.2273 0.7322 0.035 Uiso 1 1 calc R
O7 O 0.2279(8) -0.2979(4) 0.6693(2) 0.0420(12) Uani 1 1 d .
H7 H 0.2171 -0.2516 0.6443 0.063 Uiso 1 1 d R
C8 C -0.1403(9) -0.1584(4) 0.6590(2) 0.0205(11) Uani 1 1 d .
S9 S -0.3778(3) -0.07957(12) 0.65178(7) 0.0317(4) Uani 1 1 d .
C10 C -0.2444(12) 0.0042(5) 0.5993(3) 0.0370(15) Uani 1 1 d .
H10A H -0.3260 0.0040 0.5634 0.044 Uiso 1 1 calc R
H10B H -0.2354 0.0769 0.6133 0.044 Uiso 1 1 calc R
C11 C -0.0133(10) -0.0417(4) 0.5900(2) 0.0218(11) Uani 1 1 d .
H11 H 0.0963 0.0131 0.5988 0.026 Uiso 1 1 calc R
N12 N 0.0233(8) -0.1340(4) 0.6270(2) 0.0285(11) Uani 1 1 d .
C13 C 0.0185(10) -0.0805(4) 0.5279(2) 0.0249(12) Uani 1 1 d .
H13 H -0.0993 -0.1312 0.5193 0.030 Uiso 1 1 calc R
S14 S 0.2835(3) -0.15145(13) 0.51978(7) 0.0376(4) Uani 1 1 d .
C15 C 0.3117(15) -0.1118(5) 0.4446(3) 0.048(2) Uani 1 1 d .
H15A H 0.4341 -0.0631 0.4399 0.058 Uiso 1 1 calc R
H15B H 0.3355 -0.1736 0.4203 0.058 Uiso 1 1 calc R
C16 C 0.0943(12) -0.0569(4) 0.4293(2) 0.0311(14) Uani 1 1 d .
H16 H -0.0142 -0.1118 0.4197 0.037 Uiso 1 1 calc R
C17 C 0.1116(12) 0.0191(5) 0.3792(3) 0.0320(15) Uani 1 1 d .
H17 H 0.1841 -0.0157 0.3465 0.038 Uiso 1 1 calc R
N18 N 0.2324(9) 0.1108(4) 0.3966(2) 0.0287(11) Uani 1 1 d .
C19 C 0.0829(10) 0.1682(4) 0.4342(2) 0.0218(12) Uani 1 1 d .
H19 H 0.1462 0.2377 0.4441 0.026 Uiso 1 1 calc R
C20 C 0.0376(10) 0.1061(4) 0.4887(3) 0.0234(12) Uani 1 1 d .
N21 N 0.0232(8) -0.0023(3) 0.4820(2) 0.0240(10) Uani 1 1 d .
S22 S -0.1679(3) 0.06621(14) 0.35787(7) 0.0407(4) Uani 1 1 d .
C23 C -0.1365(12) 0.1847(5) 0.4017(3) 0.0332(15) Uani 1 1 d .
H23A H -0.1302 0.2480 0.3777 0.040 Uiso 1 1 calc R
H23B H -0.2578 0.1918 0.4285 0.040 Uiso 1 1 calc R
C24 C 0.3092(11) 0.1767(6) 0.3485(3) 0.0383(16) Uani 1 1 d .
H24A H 0.3879 0.2371 0.3633 0.057 Uiso 1 1 calc R
H24B H 0.1854 0.2008 0.3265 0.057 Uiso 1 1 calc R
H24C H 0.4045 0.1354 0.3243 0.057 Uiso 1 1 calc R
O25 O 0.0079(9) 0.1520(3) 0.53388(18) 0.0364(11) Uani 1 1 d .

loop_
_atom_site_aniso_label
_atom_site_aniso_U_11
_atom_site_aniso_U_22
_atom_site_aniso_U_33
_atom_site_aniso_U_23
_atom_site_aniso_U_13
_atom_site_aniso_U_12
C1 0.024(3) 0.029(3) 0.014(3) -0.010(2) -0.004(2) 0.000(2)
C2 0.038(4) 0.027(3) 0.017(3) 0.002(2) -0.005(3) 0.002(2)
C3 0.051(4) 0.030(3) 0.022(3) -0.004(2) -0.003(3) 0.010(3)
C4 0.063(5) 0.033(3) 0.019(3) 0.009(2) 0.000(3) 0.000(3)
C5 0.047(4) 0.040(3) 0.026(3) 0.005(3) 0.012(3) -0.008(3)
C6 0.031(3) 0.032(3) 0.026(3) -0.001(2) -0.003(3) -0.003(2)
O7 0.035(3) 0.047(3) 0.043(3) 0.021(2) 0.008(2) 0.009(2)
C8 0.025(3) 0.019(2) 0.018(3) -0.011(2) -0.003(2) 0.006(2)
S9 0.0264(8) 0.0347(7) 0.0339(9) 0.0097(7) 0.0080(7) 0.0061(6)
C10 0.038(4) 0.031(3) 0.042(4) 0.017(3) 0.014(3) 0.004(3)
C11 0.025(3) 0.022(2) 0.019(3) 0.003(2) 0.001(2) -0.002(2)
N12 0.024(3) 0.027(2) 0.035(3) -0.001(2) -0.002(2) 0.001(2)
C13 0.028(3) 0.022(2) 0.024(3) -0.004(2) -0.005(2) 0.001(2)
S14 0.0560(12) 0.0350(8) 0.0219(8) -0.0003(6) -0.0030(8) 0.0214(8)
C15 0.094(7) 0.038(3) 0.013(3) -0.004(2) 0.011(4) 0.036(4)
C16 0.047(4) 0.024(3) 0.023(3) -0.008(2) 0.000(3) 0.003(3)
C17 0.048(4) 0.029(3) 0.018(3) -0.008(2) -0.007(3) 0.016(3)
N18 0.029(3) 0.038(3) 0.019(2) 0.006(2) -0.003(2) 0.006(2)
C19 0.026(3) 0.023(2) 0.017(3) -0.004(2) -0.003(2) 0.002(2)
C20 0.025(3) 0.019(2) 0.026(3) 0.000(2) -0.004(2) 0.001(2)
N21 0.032(3) 0.019(2) 0.021(2) -0.0039(19) -0.004(2) -0.0034(19)
S22 0.0426(10) 0.0443(9) 0.0353(9) -0.0055(7) -0.0211(8) 0.0044(7)
C23 0.043(4) 0.027(3) 0.030(3) -0.002(2) -0.006(3) 0.012(3)
C24 0.028(3) 0.057(4) 0.030(3) 0.018(3) -0.004(3) 0.009(3)
O25 0.065(3) 0.0168(17) 0.028(2) -0.0072(17) 0.004(2) -0.006(2)

loop_
_atom_type_symbol
_atom_type_description
_atom_type_scat_dispersion_real
_atom_type_scat_dispersion_imag
_atom_type_scat_source
C C 0.0033 0.0016 'International Tables Vol C Tables 4.2.6.8 and 6.1.1.4'
H H 0.0000 0.0000 'International Tables Vol C Tables 4.2.6.8 and 6.1.1.4'
N N 0.0061 0.0033 'International Tables Vol C Tables 4.2.6.8 and 6.1.1.4'
O O 0.0106 0.0060 'International Tables Vol C Tables 4.2.6.8 and 6.1.1.4'
S S 0.1246 0.1234 'International Tables Vol C Tables 4.2.6.8 and 6.1.1.4'

loop_
_geom_angle_atom_site_label_1
_geom_angle_atom_site_label_2
_geom_angle_atom_site_label_3
_geom_angle
C2 C1 C6 119.3(5)
C2 C1 C8 119.9(5)
C6 C1 C8 120.8(5)
O7 C2 C1 122.8(5)
O7 C2 C3 118.1(6)
C1 C2 C3 119.0(6)
C4 C3 C2 119.6(6)
C5 C4 C3 121.7(6)
C4 C5 C6 120.3(6)
C5 C6 C1 120.0(6)
N12 C8 C1 122.9(5)
N12 C8 S9 116.7(4)
C1 C8 S9 120.3(4)
C8 S9 C10 91.2(3)
C11 C10 S9 106.8(4)
N12 C11 C13 106.4(4)
N12 C11 C10 110.8(5)
C13 C11 C10 111.5(5)
C8 N12 C11 114.4(5)
N21 C13 C11 118.7(4)
N21 C13 S14 103.5(4)
C11 C13 S14 111.0(4)
C15 S14 C13 92.8(3)
C16 C15 S14 105.3(5)
N21 C16 C17 111.6(4)
N21 C16 C15 105.7(5)
C17 C16 C15 113.8(6)
N18 C17 C16 109.2(5)
N18 C17 S22 106.8(4)
C16 C17 S22 110.0(5)
C17 N18 C19 104.3(5)
C17 N18 C24 113.9(5)
C19 N18 C24 112.2(5)
N18 C19 C20 111.2(4)
N18 C19 C23 108.2(4)
C20 C19 C23 108.7(5)
O25 C20 N21 124.1(5)
O25 C20 C19 120.4(5)
N21 C20 C19 115.4(5)
C20 N21 C13 126.1(5)
C20 N21 C16 122.5(5)
C13 N21 C16 107.7(4)
C23 S22 C17 90.9(3)
C19 C23 S22 104.8(4)

loop_
_geom_bond_atom_site_label_1
_geom_bond_atom_site_label_2
_geom_bond_distance
C1 C2 1.386(8)
C1 C6 1.390(9)
C1 C8 1.463(8)
C2 O7 1.357(8)
C2 C3 1.401(8)
C3 C4 1.358(10)
C4 C5 1.339(10)
C5 C6 1.374(8)
C8 N12 1.280(7)
C8 S9 1.760(5)
S9 C10 1.802(6)
C10 C11 1.535(9)
C11 N12 1.458(7)
C11 C13 1.533(7)
C13 N21 1.448(7)
C13 S14 1.852(6)
S14 C15 1.822(6)
C15 C16 1.534(10)
C16 N21 1.467(7)
C16 C17 1.506(8)
C17 N18 1.425(8)
C17 S22 1.868(7)
N18 C19 1.452(7)
N18 C24 1.465(8)
C19 C20 1.509(8)
C19 C23 1.549(9)
C20 O25 1.211(7)
C20 N21 1.371(6)
S22 C23 1.811(6)

loop_
_geom_torsion_atom_site_label_1
_geom_torsion_atom_site_label_2
_geom_torsion_atom_site_label_3
_geom_torsion_atom_site_label_4
_geom_torsion
C6 C1 C2 O7 180.0(5)
C8 C1 C2 O7 1.6(9)
C6 C1 C2 C3 0.6(8)
C8 C1 C2 C3 -177.8(5)
O7 C2 C3 C4 -178.9(6)
C1 C2 C3 C4 0.5(9)
C2 C3 C4 C5 -0.5(10)
C3 C4 C5 C6 -0.6(10)
C4 C5 C6 C1 1.7(9)
C2 C1 C6 C5 -1.7(8)
C8 C1 C6 C5 176.7(5)
C2 C1 C8 N12 -2.1(8)
C6 C1 C8 N12 179.6(5)
C2 C1 C8 S9 175.8(4)
C6 C1 C8 S9 -2.6(7)
N12 C8 S9 C10 -1.9(5)
C1 C8 S9 C10 -179.9(5)
C8 S9 C10 C11 1.8(5)
S9 C10 C11 N12 -1.5(6)
S9 C10 C11 C13 116.8(5)
C1 C8 N12 C11 179.2(5)
S9 C8 N12 C11 1.3(6)
C13 C11 N12 C8 -121.2(5)
C10 C11 N12 C8 0.3(7)
N12 C11 C13 N21 -171.3(5)
C10 C11 C13 N21 67.8(6)
N12 C11 C13 S14 -51.6(5)
C10 C11 C13 S14 -172.5(4)
N21 C13 S14 C15 -21.7(4)
C11 C13 S14 C15 -150.1(4)
C13 S14 C15 C16 -6.9(5)
S14 C15 C16 N21 34.0(6)
S14 C15 C16 C17 156.8(4)
N21 C16 C17 N18 48.5(7)
C15 C16 C17 N18 -71.1(6)
N21 C16 C17 S22 -68.4(6)
C15 C16 C17 S22 172.0(4)
C16 C17 N18 C19 -72.5(6)
S22 C17 N18 C19 46.4(5)
C16 C17 N18 C24 164.8(5)
S22 C17 N18 C24 -76.3(6)
C17 N18 C19 C20 66.2(6)
C24 N18 C19 C20 -170.0(5)
C17 N18 C19 C23 -53.0(5)
C24 N18 C19 C23 70.7(6)
N18 C19 C20 O25 146.1(6)
C23 C19 C20 O25 -94.8(7)
N18 C19 C20 N21 -36.8(7)
C23 C19 C20 N21 82.3(6)
O25 C20 N21 C13 -14.2(10)
C19 C20 N21 C13 168.8(5)
O25 C20 N21 C16 -169.9(6)
C19 C20 N21 C16 13.1(8)
C11 C13 N21 C20 11.4(9)
S14 C13 N21 C20 -112.0(5)
C11 C13 N21 C16 170.0(5)
S14 C13 N21 C16 46.6(5)
C17 C16 N21 C20 -18.6(8)
C15 C16 N21 C20 105.6(6)
C17 C16 N21 C13 -178.1(5)
C15 C16 N21 C13 -53.9(6)
N18 C17 S22 C23 -22.9(5)
C16 C17 S22 C23 95.4(4)
N18 C19 C23 S22 34.3(5)
C20 C19 C23 S22 -86.5(5)
C17 S22 C23 C19 -6.2(4)
